data_4513986
loop_
_publ_author_name
'Lu, Zhiyao'
'Williams, Travis J.'

_publ_section_title
;
 Di(carbene)-Supported Nickel Systems for CO2Reduction Under Ambient
 Conditions
;
_journal_issue 10
_journal_name_full 'ACS Catalysis'
_journal_page_first 6670
_journal_paper_doi 10.1021/acscatal.6b02101
_journal_volume 6
_journal_year 2016
_chemical_formula_moiety 'C16 H24 B2 N8 Ni'
_chemical_formula_sum 'C16 H24 B2 N8 Ni'
_chemical_formula_weight 408.76
_space_group_crystal_system monoclinic
_space_group_IT_number 14
_space_group_name_Hall '-P 2yn'
_space_group_name_H-M_alt 'P 1 21/n 1'
_symmetry_space_group_name_Hall '-P 2yn'
_symmetry_space_group_name_H-M 'P 1 21/n 1'
_atom_sites_solution_hydrogens mixed
_cell_angle_alpha 90
_cell_angle_beta 98.9260(10)
_cell_angle_gamma 90
_cell_formula_units_Z 2
_cell_length_a 6.8569(6)
_cell_length_b 16.0355(13)
_cell_length_c 8.6680(7)
_cell_measurement_reflns_used 246
_cell_measurement_temperature 100.(2)
_cell_measurement_theta_max 29.3437
_cell_measurement_theta_min 3.4913
_cell_volume 941.54(14)
_computing_cell_refinement 'APEX2 v2014.11-0 (Bruker AXS, 2014)'
_computing_data_collection 'Bruker Instrument Service v2012.12.0.3 (Bruker AXS, 2012)'
_computing_data_reduction 'SAINT V8.34A (Bruker AXS, 2013)'
_computing_publication_material 'SHELXTL XT 2014/4 (Bruker AXS, 2014)'
_computing_structure_refinement 'SHELXTL XL 2014/7 (Bruker AXS, 2014)'
_computing_structure_solution 'SHELXTL XT 2014/4 (Bruker AXS, 2014)'
_diffrn_ambient_temperature 100.(2)
_diffrn_detector_area_resol_mean 8.3333
_diffrn_measured_fraction_theta_full 0.993
_diffrn_measured_fraction_theta_max 0.993
_diffrn_measurement_device_type 'Bruker APEX II CCD'
_diffrn_measurement_method 'omega- and phi-scans'
_diffrn_radiation_monochromator 'TRIUMPH curved-crystal'
_diffrn_radiation_type 'MoK\a '
_diffrn_radiation_wavelength 0.71073
_diffrn_reflns_av_R_equivalents 0.0521
_diffrn_reflns_av_unetI/netI 0.0336
_diffrn_reflns_limit_h_max 9
_diffrn_reflns_limit_h_min -9
_diffrn_reflns_limit_k_max 22
_diffrn_reflns_limit_k_min -22
_diffrn_reflns_limit_l_max 12
_diffrn_reflns_limit_l_min -12
_diffrn_reflns_number 22807
_diffrn_reflns_theta_full 30.65
_diffrn_reflns_theta_max 30.65
_diffrn_reflns_theta_min 2.54
_diffrn_source 'fine-focus tube'
_exptl_absorpt_coefficient_mu 1.049
_exptl_absorpt_correction_T_max 0.94
_exptl_absorpt_correction_T_min 0.77
_exptl_absorpt_correction_type multi-scan
_exptl_absorpt_process_details 'SADABS 2014/5 (Bruker AXS, 2014)'
_exptl_crystal_colour 'clear colourless'
_exptl_crystal_density_diffrn 1.442
_exptl_crystal_density_method 'not measured'
_exptl_crystal_description rod
_exptl_crystal_F_000 428
_exptl_crystal_size_max 0.332
_exptl_crystal_size_mid 0.066
_exptl_crystal_size_min 0.058
_refine_diff_density_max 0.434
_refine_diff_density_min -0.382
_refine_ls_extinction_method none
_refine_ls_goodness_of_fit_ref 1.037
_refine_ls_hydrogen_treatment mixed
_refine_ls_matrix_type full
_refine_ls_number_parameters 132
_refine_ls_number_reflns 2888
_refine_ls_number_restraints 0
_refine_ls_restrained_S_all 1.037
_refine_ls_R_factor_all 0.0481
_refine_ls_R_factor_gt 0.0313
_refine_ls_shift/su_max 0.000
_refine_ls_shift/su_mean 0.000
_refine_ls_structure_factor_coef Fsqd
_refine_ls_weighting_details 'w=1/[\s^2^(Fo^2^)+(0.0298P)^2^+0.5497P] where P=(Fo^2^+2Fc^2^)/3'
_refine_ls_weighting_scheme calc
_refine_ls_wR_factor_gt 0.0682
_refine_ls_wR_factor_ref 0.0738
_reflns_number_gt 2287
_reflns_number_total 2888
_reflns_threshold_expression 'I > 2\s(I)'
_cod_data_source_file cs6b02101_si_005.cif
_cod_data_source_block I
_cod_database_code 4513986

loop_
_space_group_symop_operation_xyz
'x, y, z'
'-x+1/2, y+1/2, -z+1/2'
'-x, -y, -z'
'x-1/2, -y-1/2, z-1/2'

loop_
_atom_site_type_symbol
_atom_site_label
_atom_site_fract_x
_atom_site_fract_y
_atom_site_fract_z
_atom_site_U_iso_or_equiv
_atom_site_adp_type
_atom_site_calc_flag
_atom_site_refinement_flags_adp
_atom_site_refinement_flags_occupancy
_atom_site_refinement_flags_posn
_atom_site_occupancy
B B1 0.4435(3) 0.37975(12) 0.7870(2) 0.0204(4) Uani d . . . 1
H H1B 0.600(3) 0.4047(12) 0.839(2) 0.024 Uiso d U . . 1
H H2B 0.380(3) 0.3352(12) 0.862(2) 0.024 Uiso d U . . 1
C C1 0.3021(2) 0.50706(9) 0.63109(16) 0.0127(3) Uani d . . . 1
C C2 0.1414(2) 0.47535(11) 0.82954(19) 0.0193(3) Uani d . . . 1
H H2 0.1077 0.4485 0.9195 0.023 Uiso calc U . R 1
C C3 0.0449(2) 0.54021(10) 0.75291(19) 0.0180(3) Uani d . . . 1
H H3 -0.0695 0.5672 0.7779 0.022 Uiso calc U . R 1
C C4 0.0895(2) 0.62663(10) 0.51821(18) 0.0176(3) Uani d . . . 1
H H4A 0.1323 0.6125 0.4186 0.026 Uiso calc U . R 1
H H4B 0.1528 0.6787 0.5584 0.026 Uiso calc U . R 1
H H4C -0.0542 0.6336 0.5022 0.026 Uiso calc U . R 1
C C5 0.4548(2) 0.38304(9) 0.49278(17) 0.0125(3) Uani d . . . 1
C C6 0.4050(2) 0.24747(10) 0.4292(2) 0.0216(3) Uani d . . . 1
H H6 0.3852 0.1975 0.37 0.026 Uiso calc U . R 1
C C7 0.4138(2) 0.25507(10) 0.5849(2) 0.0211(3) Uani d . . . 1
H H7 0.4015 0.2109 0.6558 0.025 Uiso calc U . R 1
C C8 0.4310(2) 0.34559(11) 0.20791(18) 0.0206(3) Uani d . . . 1
H H8A 0.551 0.3229 0.1754 0.031 Uiso calc U . R 1
H H8B 0.4274 0.4061 0.1926 0.031 Uiso calc U . R 1
H H8C 0.3148 0.3203 0.1452 0.031 Uiso calc U . R 1
N N1 0.29786(19) 0.45508(8) 0.75359(15) 0.0148(3) Uani d . . . 1
N N2 0.14570(18) 0.55962(8) 0.63052(15) 0.0137(2) Uani d . . . 1
N N3 0.4438(2) 0.33820(8) 0.62349(15) 0.0158(3) Uani d . . . 1
N N4 0.43070(19) 0.32682(8) 0.37264(15) 0.0158(3) Uani d . . . 1
Ni Ni1 0.5 0.5 0.5 0.01049(7) Uani d . P S 1

loop_
_atom_site_aniso_label
_atom_site_aniso_U_11
_atom_site_aniso_U_22
_atom_site_aniso_U_33
_atom_site_aniso_U_12
_atom_site_aniso_U_13
_atom_site_aniso_U_23
B1 0.0260(9) 0.0196(9) 0.0166(8) 0.0067(7) 0.0066(7) 0.0049(7)
C1 0.0132(6) 0.0115(7) 0.0140(6) -0.0001(5) 0.0034(5) -0.0017(5)
C2 0.0221(8) 0.0215(8) 0.0171(7) -0.0012(6) 0.0116(6) -0.0016(6)
C3 0.0163(7) 0.0200(8) 0.0200(7) 0.0000(6) 0.0103(6) -0.0041(6)
C4 0.0159(7) 0.0154(7) 0.0213(8) 0.0033(6) 0.0023(6) -0.0002(6)
C5 0.0106(7) 0.0122(6) 0.0155(7) 0.0008(5) 0.0049(6) -0.0006(5)
C6 0.0187(8) 0.0123(7) 0.0348(9) -0.0014(6) 0.0074(7) -0.0049(6)
C7 0.0190(8) 0.0114(7) 0.0346(9) 0.0017(6) 0.0095(7) 0.0042(6)
C8 0.0175(8) 0.0269(9) 0.0175(7) 0.0011(6) 0.0033(6) -0.0076(6)
N1 0.0175(6) 0.0154(6) 0.0126(6) 0.0008(5) 0.0061(5) 0.0002(5)
N2 0.0130(6) 0.0125(6) 0.0165(6) 0.0009(5) 0.0050(5) -0.0019(5)
N3 0.0164(6) 0.0123(6) 0.0199(6) 0.0019(5) 0.0065(5) 0.0026(5)
N4 0.0139(6) 0.0141(6) 0.0199(6) -0.0005(5) 0.0046(5) -0.0045(5)
Ni1 0.01119(12) 0.00970(12) 0.01147(12) 0.00068(10) 0.00454(8) -0.00023(11)

loop_
_atom_type_symbol
_atom_type_description
_atom_type_scat_dispersion_real
_atom_type_scat_dispersion_imag
_atom_type_scat_source
C C 0.0033 0.0016 'International Tables Vol C Tables 4.2.6.8 and 6.1.1.4'
H H 0.0000 0.0000 'International Tables Vol C Tables 4.2.6.8 and 6.1.1.4'
N N 0.0061 0.0033 'International Tables Vol C Tables 4.2.6.8 and 6.1.1.4'
Ni Ni 0.3393 1.1124 'International Tables Vol C Tables 4.2.6.8 and 6.1.1.4'
B B 0.0013 0.0007 'International Tables Vol C Tables 4.2.6.8 and 6.1.1.4'

loop_
_geom_angle_atom_site_label_1
_geom_angle_atom_site_label_2
_geom_angle_atom_site_label_3
_geom_angle_site_symmetry_1
_geom_angle_site_symmetry_3
_geom_angle
N1 B1 N3 . . 104.57(12)
N1 B1 H1B . . 109.1(10)
N3 B1 H1B . . 111.3(9)
N1 B1 H2B . . 108.2(10)
N3 B1 H2B . . 108.5(10)
H1B B1 H2B . . 114.7(14)
N1 C1 N2 . . 105.73(12)
N1 C1 Ni1 . . 122.37(11)
N2 C1 Ni1 . . 131.89(11)
C3 C2 N1 . . 107.71(13)
C3 C2 H2 . . 126.1
N1 C2 H2 . . 126.1
C2 C3 N2 . . 106.52(13)
C2 C3 H3 . . 126.7
N2 C3 H3 . . 126.7
N2 C4 H4A . . 109.5
N2 C4 H4B . . 109.5
H4A C4 H4B . . 109.5
N2 C4 H4C . . 109.5
H4A C4 H4C . . 109.5
H4B C4 H4C . . 109.5
N3 C5 N4 . . 105.73(13)
N3 C5 Ni1 . . 121.77(11)
N4 C5 Ni1 . . 132.48(11)
C7 C6 N4 . . 106.46(14)
C7 C6 H6 . . 126.8
N4 C6 H6 . . 126.8
C6 C7 N3 . . 108.17(14)
C6 C7 H7 . . 125.9
N3 C7 H7 . . 125.9
N4 C8 H8A . . 109.5
N4 C8 H8B . . 109.5
H8A C8 H8B . . 109.5
N4 C8 H8C . . 109.5
H8A C8 H8C . . 109.5
H8B C8 H8C . . 109.5
C1 N1 C2 . . 109.97(13)
C1 N1 B1 . . 121.97(12)
C2 N1 B1 . . 127.85(13)
C1 N2 C3 . . 110.07(13)
C1 N2 C4 . . 125.67(12)
C3 N2 C4 . . 124.26(13)
C5 N3 C7 . . 109.57(13)
C5 N3 B1 . . 122.64(13)
C7 N3 B1 . . 127.48(13)
C5 N4 C6 . . 110.05(13)
C5 N4 C8 . . 126.19(13)
C6 N4 C8 . . 123.75(14)
C5 Ni1 C5 . 3_666 180.0
C5 Ni1 C1 . . 87.17(6)
C5 Ni1 C1 3_666 . 92.83(6)
C5 Ni1 C1 . 3_666 92.83(6)
C5 Ni1 C1 3_666 3_666 87.17(6)
C1 Ni1 C1 . 3_666 180.0

loop_
_geom_bond_atom_site_label_1
_geom_bond_atom_site_label_2
_geom_bond_site_symmetry_2
_geom_bond_distance
B1 N1 . 1.565(2)
B1 N3 . 1.566(2)
B1 H1B . 1.16(2)
B1 H2B . 1.10(2)
C1 N1 . 1.3537(19)
C1 N2 . 1.3632(18)
C1 Ni1 . 1.9038(14)
C2 C3 . 1.351(2)
C2 N1 . 1.3817(19)
C2 H2 . 0.95
C3 N2 . 1.3884(19)
C3 H3 . 0.95
C4 N2 . 1.461(2)
C4 H4A . 0.98
C4 H4B . 0.98
C4 H4C . 0.98
C5 N3 . 1.3539(19)
C5 N4 . 1.3679(19)
C5 Ni1 . 1.9003(15)
C6 C7 . 1.346(2)
C6 N4 . 1.385(2)
C6 H6 . 0.95
C7 N3 . 1.382(2)
C7 H7 . 0.95
C8 N4 . 1.460(2)
C8 H8A . 0.98
C8 H8B . 0.98
C8 H8C . 0.98
Ni1 C5 3_666 1.9004(15)
Ni1 C1 3_666 1.9038(14)

loop_
_geom_torsion_atom_site_label_1
_geom_torsion_atom_site_label_2
_geom_torsion_atom_site_label_3
_geom_torsion_atom_site_label_4
_geom_torsion
N1 C2 C3 N2 -0.58(18)
N4 C6 C7 N3 0.21(18)
N2 C1 N1 C2 -0.46(17)
Ni1 C1 N1 C2 178.81(11)
N2 C1 N1 B1 174.70(14)
Ni1 C1 N1 B1 -6.0(2)
C3 C2 N1 C1 0.67(19)
C3 C2 N1 B1 -174.13(15)
N3 B1 N1 C1 -44.65(19)
N3 B1 N1 C2 129.59(16)
N1 C1 N2 C3 0.09(17)
Ni1 C1 N2 C3 -179.08(12)
N1 C1 N2 C4 -179.64(14)
Ni1 C1 N2 C4 1.2(2)
C2 C3 N2 C1 0.31(18)
C2 C3 N2 C4 -179.95(14)
N4 C5 N3 C7 0.16(16)
Ni1 C5 N3 C7 -178.90(10)
N4 C5 N3 B1 -173.89(13)
Ni1 C5 N3 B1 7.0(2)
C6 C7 N3 C5 -0.24(18)
C6 C7 N3 B1 173.46(15)
N1 B1 N3 C5 44.28(19)
N1 B1 N3 C7 -128.66(16)
N3 C5 N4 C6 -0.04(16)
Ni1 C5 N4 C6 178.89(11)
N3 C5 N4 C8 179.90(13)
Ni1 C5 N4 C8 -1.2(2)
C7 C6 N4 C5 -0.11(18)
C7 C6 N4 C8 179.96(14)
